data_4088941
loop_
_publ_author_name
'Robbins, Leanna K.'
'Lilly, Cassandra P.'
'Sommer, Roger D.'
'Ison, Elon A.'

_publ_section_title
;
 Effect of the Ancillary Ligand on the Mechanism for CO Migratory
 Insertion in High-Valent Oxorhenium Complexes
;
_journal_issue 20
_journal_name_full Organometallics
_journal_page_first 3530
_journal_paper_doi 10.1021/acs.organomet.6b00570
_journal_volume 35
_journal_year 2016
_chemical_formula_moiety 'C6 H13 O Re S3'
_chemical_formula_sum 'C6 H13 O Re S3'
_chemical_formula_weight 383.57
_chemical_name_common LKR-843
_space_group_crystal_system monoclinic
_space_group_IT_number 14
_space_group_name_Hall '-P 2ybc'
_space_group_name_H-M_alt 'P 1 21/c 1'
_atom_sites_solution_hydrogens geom
_cell_angle_alpha 90
_cell_angle_beta 104.951(2)
_cell_angle_gamma 90
_cell_formula_units_Z 4
_cell_length_a 7.2497(3)
_cell_length_b 18.0720(7)
_cell_length_c 8.0726(3)
_cell_measurement_reflns_used 242
_cell_measurement_temperature 110.(2)
_cell_measurement_theta_max 32.8478
_cell_measurement_theta_min 2.2564
_cell_volume 1021.84(7)
_computing_cell_refinement 'APEX2 v2014.5-0 (Bruker AXS)'
_computing_data_collection 'Bruker Instrument Service v2013.12.0.0'
_computing_data_reduction 'SAINT V8.34A (Bruker AXS Inc., 2013)'
_computing_structure_refinement 'SHELXL-2014 (Sheldrick, 2014)'
_diffrn_ambient_temperature 110.(2)
_diffrn_detector_area_resol_mean 8.3333
_diffrn_measured_fraction_theta_full 0.996
_diffrn_measured_fraction_theta_max 0.996
_diffrn_measurement_device_type 'Bruker-Nonius X8 Kappa APEX II'
_diffrn_measurement_method 'phi and omega scans'
_diffrn_radiation_monochromator graphite
_diffrn_radiation_type MoK\a
_diffrn_radiation_wavelength 0.71073
_diffrn_reflns_av_R_equivalents 0.0318
_diffrn_reflns_av_unetI/netI 0.0206
_diffrn_reflns_limit_h_max 11
_diffrn_reflns_limit_h_min -12
_diffrn_reflns_limit_k_max 31
_diffrn_reflns_limit_k_min -31
_diffrn_reflns_limit_l_max 13
_diffrn_reflns_limit_l_min -13
_diffrn_reflns_number 38793
_diffrn_reflns_theta_full 38.00
_diffrn_reflns_theta_max 38.00
_diffrn_reflns_theta_min 2.25
_diffrn_source 'fine-focus sealed tube'
_exptl_absorpt_coefficient_mu 12.450
_exptl_absorpt_correction_T_max 0.5786
_exptl_absorpt_correction_T_min 0.1717
_exptl_absorpt_correction_type numerical
_exptl_absorpt_process_details
;
Face Indexed SADABS V2014/2 (Bruker AXS Inc.)
;
_exptl_crystal_colour 'light orange'
_exptl_crystal_density_diffrn 2.493
_exptl_crystal_density_method 'not measured'
_exptl_crystal_description block
_exptl_crystal_F_000 720
_exptl_crystal_size_max 0.198
_exptl_crystal_size_mid 0.198
_exptl_crystal_size_min 0.062
_refine_diff_density_max 3.079
_refine_diff_density_min -1.702
_refine_ls_extinction_method none
_refine_ls_goodness_of_fit_ref 1.071
_refine_ls_hydrogen_treatment constr
_refine_ls_matrix_type full
_refine_ls_number_parameters 101
_refine_ls_number_reflns 5539
_refine_ls_number_restraints 0
_refine_ls_restrained_S_all 1.071
_refine_ls_R_factor_all 0.0257
_refine_ls_R_factor_gt 0.0218
_refine_ls_shift/su_max 0.003
_refine_ls_shift/su_mean 0.000
_refine_ls_structure_factor_coef Fsqd
_refine_ls_weighting_details 'w=1/[\s^2^(Fo^2^)+(0.0158P)^2^+1.4364P] where P=(Fo^2^+2Fc^2^)/3'
_refine_ls_weighting_scheme calc
_refine_ls_wR_factor_gt 0.0420
_refine_ls_wR_factor_ref 0.0430
_reflns_number_gt 5069
_reflns_number_total 5539
_reflns_threshold_expression 'I > 2\s(I)'
_cod_data_source_file om6b00570_si_003.cif
_cod_data_source_block I
_cod_database_code 4088941

loop_
_space_group_symop_operation_xyz
'x, y, z'
'-x, y+1/2, -z+1/2'
'-x, -y, -z'
'x, -y-1/2, z-1/2'

loop_
_atom_site_type_symbol
_atom_site_label
_atom_site_fract_x
_atom_site_fract_y
_atom_site_fract_z
_atom_site_U_iso_or_equiv
_atom_site_adp_type
_atom_site_calc_flag
_atom_site_refinement_flags_adp
_atom_site_refinement_flags_posn
_atom_site_occupancy
Re Re1 0.30650(2) 0.34175(2) 0.82402(2) 0.01193(2) Uani d . . 1
S S1 0.16705(7) 0.43813(3) 0.93085(6) 0.01387(8) Uani d . . 1
S S2 0.51370(7) 0.33950(3) 1.10090(7) 0.01510(8) Uani d . . 1
S S3 0.58208(8) 0.34492(3) 0.73564(8) 0.01839(9) Uani d . . 1
O O1 0.1808(2) 0.26199(9) 0.7879(2) 0.0200(3) Uani d . . 1
C C1 0.2610(3) 0.43668(13) 1.1645(3) 0.0174(4) Uani d . . 1
H H1A 0.2335 0.4845 1.2128 0.021 Uiso calc U R 1
H H1B 0.1969 0.3971 1.2136 0.021 Uiso calc U R 1
C C2 0.4747(3) 0.42321(13) 1.2133(3) 0.0176(4) Uani d . . 1
H H2A 0.5224 0.4165 1.3388 0.021 Uiso calc U R 1
H H2B 0.5423 0.4657 1.1782 0.021 Uiso calc U R 1
C C3 0.7582(3) 0.34716(12) 1.0816(3) 0.0204(4) Uani d . . 1
H H3A 0.7942 0.3998 1.0767 0.024 Uiso calc U R 1
H H3B 0.848 0.3237 1.1812 0.024 Uiso calc U R 1
C C4 0.7642(3) 0.30787(13) 0.9176(3) 0.0222(4) Uani d . . 1
H H4A 0.7421 0.2543 0.9293 0.027 Uiso calc U R 1
H H4B 0.8919 0.3142 0.8967 0.027 Uiso calc U R 1
C C5 0.2006(3) 0.39774(13) 0.5822(3) 0.0195(4) Uani d . . 1
H H5A 0.257 0.4479 0.5912 0.023 Uiso calc U R 1
H H5B 0.245 0.3706 0.4931 0.023 Uiso calc U R 1
C C6 -0.0161(3) 0.40478(15) 0.5239(3) 0.0247(5) Uani d . . 1
H H6A -0.0737 0.3554 0.5113 0.037 Uiso calc U R 1
H H6B -0.0523 0.4306 0.4135 0.037 Uiso calc U R 1
H H6C -0.0616 0.4329 0.6094 0.037 Uiso calc U R 1

loop_
_atom_site_aniso_label
_atom_site_aniso_U_11
_atom_site_aniso_U_22
_atom_site_aniso_U_33
_atom_site_aniso_U_12
_atom_site_aniso_U_13
_atom_site_aniso_U_23
Re1 0.01308(3) 0.00980(3) 0.01459(4) -0.00081(2) 0.00661(2) -0.00118(2)
S1 0.01556(19) 0.01424(19) 0.0124(2) 0.00346(15) 0.00474(16) -0.00012(15)
S2 0.01426(19) 0.01277(18) 0.0190(2) 0.00146(16) 0.00553(16) 0.00358(17)
S3 0.0183(2) 0.0171(2) 0.0237(2) -0.00158(17) 0.01257(19) -0.00374(18)
O1 0.0200(7) 0.0146(6) 0.0270(8) -0.0041(5) 0.0088(6) -0.0030(6)
C1 0.0190(9) 0.0227(9) 0.0122(8) 0.0035(7) 0.0073(7) -0.0003(7)
C2 0.0183(9) 0.0213(9) 0.0131(8) 0.0006(7) 0.0036(7) -0.0019(7)
C3 0.0134(8) 0.0191(9) 0.0281(11) 0.0013(7) 0.0043(8) 0.0008(8)
C4 0.0167(9) 0.0180(9) 0.0343(12) 0.0014(7) 0.0107(9) -0.0045(8)
C5 0.0242(10) 0.0212(9) 0.0137(9) -0.0019(8) 0.0061(8) -0.0014(7)
C6 0.0221(10) 0.0288(11) 0.0200(10) -0.0057(9) -0.0006(8) 0.0003(9)

loop_
_atom_type_symbol
_atom_type_description
_atom_type_scat_dispersion_real
_atom_type_scat_dispersion_imag
_atom_type_scat_source
C C 0.0033 0.0016 'International Tables Vol C Tables 4.2.6.8 and 6.1.1.4'
H H 0.0000 0.0000 'International Tables Vol C Tables 4.2.6.8 and 6.1.1.4'
O O 0.0106 0.0060 'International Tables Vol C Tables 4.2.6.8 and 6.1.1.4'
Re Re -1.0185 7.2310 'International Tables Vol C Tables 4.2.6.8 and 6.1.1.4'
S S 0.1246 0.1234 'International Tables Vol C Tables 4.2.6.8 and 6.1.1.4'

loop_
_geom_angle_atom_site_label_1
_geom_angle_atom_site_label_2
_geom_angle_atom_site_label_3
_geom_angle
O1 Re1 C5 101.16(9)
O1 Re1 S3 116.27(6)
C5 Re1 S3 80.88(6)
O1 Re1 S1 116.28(6)
C5 Re1 S1 84.01(6)
S3 Re1 S1 127.138(19)
O1 Re1 S2 109.47(6)
C5 Re1 S2 149.33(6)
S3 Re1 S2 84.36(2)
S1 Re1 S2 83.743(18)
C1 S1 Re1 107.07(7)
C2 S2 C3 104.96(10)
C2 S2 Re1 108.41(7)
C3 S2 Re1 108.33(8)
C4 S3 Re1 104.33(8)
C2 C1 S1 110.68(14)
C2 C1 H1A 109.5
S1 C1 H1A 109.5
C2 C1 H1B 109.5
S1 C1 H1B 109.5
H1A C1 H1B 108.1
C1 C2 S2 106.45(15)
C1 C2 H2A 110.4
S2 C2 H2A 110.4
C1 C2 H2B 110.4
S2 C2 H2B 110.4
H2A C2 H2B 108.6
C4 C3 S2 106.66(15)
C4 C3 H3A 110.4
S2 C3 H3A 110.4
C4 C3 H3B 110.4
S2 C3 H3B 110.4
H3A C3 H3B 108.6
C3 C4 S3 110.69(15)
C3 C4 H4A 109.5
S3 C4 H4A 109.5
C3 C4 H4B 109.5
S3 C4 H4B 109.5
H4A C4 H4B 108.1
C6 C5 Re1 114.59(15)
C6 C5 H5A 108.6
Re1 C5 H5A 108.6
C6 C5 H5B 108.6
Re1 C5 H5B 108.6
H5A C5 H5B 107.6
C5 C6 H6A 109.5
C5 C6 H6B 109.5
H6A C6 H6B 109.5
C5 C6 H6C 109.5
H6A C6 H6C 109.5
H6B C6 H6C 109.5

loop_
_geom_bond_atom_site_label_1
_geom_bond_atom_site_label_2
_geom_bond_distance
Re1 O1 1.6901(15)
Re1 C5 2.157(2)
Re1 S3 2.2890(5)
Re1 S1 2.2911(5)
Re1 S2 2.3498(6)
S1 C1 1.833(2)
S2 C2 1.823(2)
S2 C3 1.824(2)
S3 C4 1.830(3)
C1 C2 1.516(3)
C1 H1A 0.99
C1 H1B 0.99
C2 H2A 0.99
C2 H2B 0.99
C3 C4 1.513(3)
C3 H3A 0.99
C3 H3B 0.99
C4 H4A 0.99
C4 H4B 0.99
C5 C6 1.525(3)
C5 H5A 0.99
C5 H5B 0.99
C6 H6A 0.98
C6 H6B 0.98
C6 H6C 0.98

loop_
_geom_torsion_atom_site_label_1
_geom_torsion_atom_site_label_2
_geom_torsion_atom_site_label_3
_geom_torsion_atom_site_label_4
_geom_torsion
Re1 S1 C1 C2 43.53(17)
S1 C1 C2 S2 -53.32(18)
C3 S2 C2 C1 155.43(15)
Re1 S2 C2 C1 39.84(15)
C2 S2 C3 C4 -149.09(16)
Re1 S2 C3 C4 -33.44(17)
S2 C3 C4 S3 54.48(18)
Re1 S3 C4 C3 -50.81(16)
